data_7059794
loop_
_publ_author_name
'Xu, Chanchan'
'Lv, Le'
'Luo, Dawei'
'Liu, Wei'

_publ_section_title
;
 Synthesis, structure and photoluminescence properties of three copper(i)
 iodide based inorganic--organic hybrid structures with pyrazine
 derivatives
;
_journal_issue 33
_journal_name_full 'New Journal of Chemistry'
_journal_page_first 14103
_journal_page_last 14107
_journal_paper_doi 10.1039/D0NJ02341H
_journal_volume 44
_journal_year 2020
_chemical_formula_sum 'C5 H6 Cu I N2 O'
_chemical_formula_weight 300.56
_space_group_crystal_system triclinic
_space_group_IT_number 2
_space_group_name_Hall '-P 1'
_space_group_name_H-M_alt 'P -1'
_atom_sites_solution_hydrogens geom
_audit_creation_method SHELXL-2018/3
_audit_update_record
;
2020-04-26 deposited with the CCDC.	2020-07-22 downloaded from the CCDC.
;
_cell_angle_alpha 84.065(2)
_cell_angle_beta 89.980(2)
_cell_angle_gamma 76.690(2)
_cell_formula_units_Z 2
_cell_length_a 4.1928(2)
_cell_length_b 8.2514(4)
_cell_length_c 11.4846(6)
_cell_measurement_reflns_used 4059
_cell_measurement_temperature 193(2)
_cell_measurement_theta_max 28.26
_cell_measurement_theta_min 2.55
_cell_volume 384.47(3)
_computing_structure_refinement 'SHELXL-2018/3 (Sheldrick, 2018)'
_computing_structure_solution 'SHELXT 2014/5 (Sheldrick, 2014)'
_diffrn_ambient_temperature 193(2)
_diffrn_measured_fraction_theta_full 0.997
_diffrn_measured_fraction_theta_max 0.996
_diffrn_measurement_device_type 'Bruker APEX-II CCD'
_diffrn_measurement_method '\f and \w scans'
_diffrn_radiation_type MoK\a
_diffrn_radiation_wavelength 0.71073
_diffrn_reflns_av_R_equivalents 0.0526
_diffrn_reflns_av_unetI/netI 0.0450
_diffrn_reflns_Laue_measured_fraction_full 0.997
_diffrn_reflns_Laue_measured_fraction_max 0.996
_diffrn_reflns_limit_h_max 5
_diffrn_reflns_limit_h_min -5
_diffrn_reflns_limit_k_max 10
_diffrn_reflns_limit_k_min -10
_diffrn_reflns_limit_l_max 15
_diffrn_reflns_limit_l_min -15
_diffrn_reflns_number 6203
_diffrn_reflns_point_group_measured_fraction_full 0.997
_diffrn_reflns_point_group_measured_fraction_max 0.996
_diffrn_reflns_theta_full 25.242
_diffrn_reflns_theta_max 28.257
_diffrn_reflns_theta_min 2.551
_exptl_absorpt_coefficient_mu 6.785
_exptl_absorpt_correction_T_max 0.2627
_exptl_absorpt_correction_T_min 0.1578
_exptl_absorpt_correction_type multi-scan
_exptl_absorpt_process_details SADABS
_exptl_crystal_density_diffrn 2.596
_exptl_crystal_description BLOCK
_exptl_crystal_F_000 280
_exptl_crystal_size_max 0.120
_exptl_crystal_size_mid 0.110
_exptl_crystal_size_min 0.090
_refine_diff_density_max 0.850
_refine_diff_density_min -0.832
_refine_diff_density_rms 0.160
_refine_ls_extinction_method none
_refine_ls_goodness_of_fit_ref 1.049
_refine_ls_hydrogen_treatment constr
_refine_ls_matrix_type full
_refine_ls_number_parameters 92
_refine_ls_number_reflns 1901
_refine_ls_number_restraints 0
_refine_ls_restrained_S_all 1.049
_refine_ls_R_factor_all 0.0311
_refine_ls_R_factor_gt 0.0232
_refine_ls_shift/su_max 0.001
_refine_ls_shift/su_mean 0.000
_refine_ls_structure_factor_coef Fsqd
_refine_ls_weighting_details 'w=1/[\s^2^(Fo^2^)+(0.0293P)^2^] where P=(Fo^2^+2Fc^2^)/3'
_refine_ls_weighting_scheme calc
_refine_ls_wR_factor_gt 0.0591
_refine_ls_wR_factor_ref 0.0621
_reflns_Friedel_coverage 0.000
_reflns_number_gt 1723
_reflns_number_total 1901
_reflns_threshold_expression 'I > 2\s(I)'
_cod_data_source_file d0nj02341h2.cif
_cod_data_source_block 20200328ghyz0315_4_0m_a
_cod_depositor_comments
;
The following automatic conversions were performed:

data item '_exptl_absorpt_correction_type' value 'MULTI-SCAN' was
changed to 'multi-scan' in accordance with the
/home/data/users/saulius/crontab/automatic-downloads/rss-feeds/RSC/lib/dictionaries/cif_core.dic
dictionary named 'cif_core.dic' version 2.4.2 last updated on
2011-04-26.

Automatic conversion script
Id: cif_fix_values 7556 2019-12-06 15:28:31Z antanas 

 Adding full bibliography for 7059794--7059796.cif.

 Adding full bibliography for 7059794--7059796.cif.
;
_cod_database_code 7059794
_shelx_shelxl_version_number 2018/3
_shelx_space_group_comment
;
The symmetry employed for this shelxl refinement is uniquely defined
by the following loop, which should always be used as a source of
symmetry information in preference to the above space-group names.
They are only intended as comments.
;
_shelx_estimated_absorpt_t_min 0.496
_shelx_estimated_absorpt_t_max 0.580

loop_
_space_group_symop_operation_xyz
'x, y, z'
'-x, -y, -z'

loop_
_atom_site_label
_atom_site_type_symbol
_atom_site_fract_x
_atom_site_fract_y
_atom_site_fract_z
_atom_site_U_iso_or_equiv
_atom_site_adp_type
_atom_site_occupancy
_atom_site_site_symmetry_order
_atom_site_calc_flag
_atom_site_refinement_flags_posn
_atom_site_refinement_flags_adp
_atom_site_refinement_flags_occupancy
_atom_site_disorder_assembly
_atom_site_disorder_group
C1 C 0.3096(9) 0.2843(5) 0.4494(3) 0.0348(8) Uani 1 1 d . . . . .
H1A H 0.519037 0.279839 0.410489 0.052 Uiso 1 1 calc R U . . .
H1B H 0.131071 0.353252 0.398548 0.052 Uiso 1 1 calc R U . . .
H1C H 0.274776 0.170700 0.465137 0.052 Uiso 1 1 calc R U . . .
C2 C 0.5470(7) 0.2755(4) 0.6383(3) 0.0234(6) Uani 1 1 d . . . . .
C3 C 0.9587(8) 0.0616(4) 0.7069(3) 0.0311(7) Uani 1 1 d . . . . .
H3 H 1.105036 -0.042631 0.697685 0.037 Uiso 1 1 calc R U . . .
C4 C 0.5655(7) 0.3531(4) 0.7402(3) 0.0249(6) Uani 1 1 d . . . . .
H4 H 0.418790 0.457386 0.748967 0.030 Uiso 1 1 calc R U . . .
C5 C 0.9820(8) 0.1334(4) 0.8084(3) 0.0276(7) Uani 1 1 d . . . . .
H5 H 1.138164 0.077177 0.867697 0.033 Uiso 1 1 calc R U . . .
Cu1 Cu 0.78912(9) 0.39526(5) 0.97517(4) 0.02482(11) Uani 1 1 d . . . . .
I1 I 0.66890(4) 0.71881(2) 0.90085(2) 0.02183(8) Uani 1 1 d . . . . .
N1 N 0.7417(6) 0.1303(3) 0.6205(3) 0.0275(6) Uani 1 1 d . . . . .
N2 N 0.7846(6) 0.2833(3) 0.8245(2) 0.0240(5) Uani 1 1 d . . . . .
O1 O 0.3153(6) 0.3567(3) 0.5585(2) 0.0307(5) Uani 1 1 d . . . . .

loop_
_atom_site_aniso_label
_atom_site_aniso_U_11
_atom_site_aniso_U_22
_atom_site_aniso_U_33
_atom_site_aniso_U_23
_atom_site_aniso_U_13
_atom_site_aniso_U_12
C1 0.0439(18) 0.038(2) 0.0240(18) -0.0096(16) -0.0046(15) -0.0088(16)
C2 0.0264(13) 0.0212(15) 0.0234(16) -0.0023(13) 0.0001(12) -0.0074(12)
C3 0.0309(15) 0.0212(16) 0.041(2) -0.0096(15) 0.0013(14) -0.0018(13)
C4 0.0253(13) 0.0190(14) 0.0302(17) -0.0071(13) -0.0029(12) -0.0025(11)
C5 0.0280(14) 0.0222(16) 0.0314(18) -0.0030(14) -0.0019(13) -0.0036(12)
Cu1 0.02258(17) 0.0255(2) 0.0256(2) -0.00391(17) -0.00291(15) -0.00349(15)
I1 0.01765(10) 0.02040(12) 0.02676(13) 0.00201(8) -0.00323(8) -0.00498(7)
N1 0.0302(12) 0.0220(13) 0.0309(16) -0.0094(12) 0.0012(12) -0.0047(11)
N2 0.0227(11) 0.0213(12) 0.0280(15) -0.0042(11) 0.0011(10) -0.0043(10)
O1 0.0358(11) 0.0297(13) 0.0243(12) -0.0073(10) -0.0070(10) -0.0009(10)

loop_
_atom_type_symbol
_atom_type_description
_atom_type_scat_dispersion_real
_atom_type_scat_dispersion_imag
_atom_type_scat_source
C C 0.0033 0.0016 'International Tables Vol C Tables 4.2.6.8 and 6.1.1.4'
H H 0.0000 0.0000 'International Tables Vol C Tables 4.2.6.8 and 6.1.1.4'
Cu Cu 0.3201 1.2651 'International Tables Vol C Tables 4.2.6.8 and 6.1.1.4'
I I -0.4742 1.8119 'International Tables Vol C Tables 4.2.6.8 and 6.1.1.4'
N N 0.0061 0.0033 'International Tables Vol C Tables 4.2.6.8 and 6.1.1.4'
O O 0.0106 0.0060 'International Tables Vol C Tables 4.2.6.8 and 6.1.1.4'

loop_
_geom_angle_atom_site_label_1
_geom_angle_atom_site_label_2
_geom_angle_atom_site_label_3
_geom_angle
_geom_angle_site_symmetry_1
_geom_angle_site_symmetry_3
_geom_angle_publ_flag
O1 C1 H1A 109.5 . . ?
O1 C1 H1B 109.5 . . ?
H1A C1 H1B 109.5 . . ?
O1 C1 H1C 109.5 . . ?
H1A C1 H1C 109.5 . . ?
H1B C1 H1C 109.5 . . ?
N1 C2 O1 121.0(3) . . ?
N1 C2 C4 122.8(3) . . ?
O1 C2 C4 116.1(3) . . ?
N1 C3 C5 123.5(3) . . ?
N1 C3 H3 118.2 . . ?
C5 C3 H3 118.2 . . ?
N2 C4 C2 120.9(3) . . ?
N2 C4 H4 119.5 . . ?
C2 C4 H4 119.5 . . ?
N2 C5 C3 120.5(3) . . ?
N2 C5 H5 119.7 . . ?
C3 C5 H5 119.7 . . ?
N2 Cu1 I1 112.97(7) . 2_767 ?
N2 Cu1 I1 103.67(8) . . ?
I1 Cu1 I1 114.717(15) 2_767 . ?
N2 Cu1 I1 101.71(8) . 2_667 ?
I1 Cu1 I1 104.967(16) 2_767 2_667 ?
I1 Cu1 I1 118.256(14) . 2_667 ?
N2 Cu1 Cu1 115.34(7) . 2_667 ?
I1 Cu1 Cu1 131.17(2) 2_767 2_667 ?
I1 Cu1 Cu1 59.585(16) . 2_667 ?
I1 Cu1 Cu1 58.671(15) 2_667 2_667 ?
N2 Cu1 Cu1 125.44(8) . 2_767 ?
I1 Cu1 Cu1 58.011(14) 2_767 2_767 ?
I1 Cu1 Cu1 56.706(15) . 2_767 ?
I1 Cu1 Cu1 132.82(2) 2_667 2_767 ?
Cu1 Cu1 Cu1 97.65(2) 2_667 2_767 ?
Cu1 I1 Cu1 65.283(15) 2_767 . ?
Cu1 I1 Cu1 104.967(16) 2_767 2_667 ?
Cu1 I1 Cu1 61.744(14) . 2_667 ?
C2 N1 C3 115.2(3) . . ?
C4 N2 C5 116.9(3) . . ?
C4 N2 Cu1 119.7(2) . . ?
C5 N2 Cu1 123.3(2) . . ?
C2 O1 C1 116.7(3) . . ?

loop_
_geom_bond_atom_site_label_1
_geom_bond_atom_site_label_2
_geom_bond_distance
_geom_bond_site_symmetry_2
_geom_bond_publ_flag
C1 O1 1.446(4) . ?
C1 H1A 0.9800 . ?
C1 H1B 0.9800 . ?
C1 H1C 0.9800 . ?
C2 N1 1.320(4) . ?
C2 O1 1.344(4) . ?
C2 C4 1.401(4) . ?
C3 N1 1.334(5) . ?
C3 C5 1.375(5) . ?
C3 H3 0.9500 . ?
C4 N2 1.325(4) . ?
C4 H4 0.9500 . ?
C5 N2 1.351(4) . ?
C5 H5 0.9500 . ?
Cu1 N2 2.046(3) . ?
Cu1 I1 2.6111(4) 2_767 ?
Cu1 I1 2.6494(5) . ?
Cu1 I1 2.6748(4) 2_667 ?
Cu1 Cu1 2.7321(7) 2_667 ?
Cu1 Cu1 2.8376(8) 2_767 ?
